data_4118459
loop_
_publ_author_name
'Debabrata Mukherjee'
'Arkady Ellern'
'Aaron D. Sadow'

_publ_contact_author_address
;1605 Gilman Hall
Department of Chemistry
Iowa State University
Ames IA 50011
USA
;
_publ_contact_author_email sadow@iastate.edu
_publ_contact_author_fax +1-515-294-0105
_publ_contact_author_name 'Aaron D. Sadow'
_publ_contact_author_phone +1-515-294-8069
_publ_section_title
;
 Remarkably Robust Monomeric Alkylperoxyzinc Compounds from
 Tris(oxazolinyl)boratozinc Alkyls and O2
;
_journal_name_full 'Journal of the American Chemical Society'
_journal_page_first 13018
_journal_page_last 13026
_journal_paper_doi 10.1021/ja303440n
_journal_volume 134
_journal_year 2012
_chemical_formula_sum 'C24 H36 B N3 O5 Zn'
_chemical_formula_weight 522.74
_chemical_name_common ToMZnOOnPr
_space_group_IT_number 14
_symmetry_cell_setting monoclinic
_symmetry_space_group_name_Hall '-P 2yn'
_symmetry_space_group_name_H-M 'P 1 21/n 1'
_atom_sites_solution_hydrogens geom
_atom_sites_solution_primary direct
_atom_sites_solution_secondary difmap
_audit_creation_method 'APEX2 v2010.3-0'
_cell_angle_alpha 90.00
_cell_angle_beta 95.813(7)
_cell_angle_gamma 90.00
_cell_formula_units_Z 4
_cell_length_a 8.923(4)
_cell_length_b 12.263(5)
_cell_length_c 24.961(11)
_cell_measurement_reflns_used 2596
_cell_measurement_temperature 173(2)
_cell_measurement_theta_max 19.74
_cell_measurement_theta_min 2.33
_cell_volume 2717(2)
_computing_cell_refinement 'Bruker SAINT'
_computing_data_collection 'Bruker APEX2'
_computing_data_reduction 'Bruker SAINT'
_computing_molecular_graphics 'Bruker SHELXTL'
_computing_publication_material 'Bruker SHELXTL'
_computing_structure_refinement 'SHELXL-97 (Sheldrick, 2008)'
_computing_structure_solution 'SHELXS-97 (Sheldrick, 2008)'
_diffrn_ambient_temperature 173(2)
_diffrn_measured_fraction_theta_full 0.997
_diffrn_measured_fraction_theta_max 0.997
_diffrn_measurement_device_type 'Bruker APEX-II CCD'
_diffrn_measurement_method '\w scans'
_diffrn_radiation_monochromator graphite
_diffrn_radiation_source 'fine-focus sealed tube'
_diffrn_radiation_type MoK\a
_diffrn_radiation_wavelength 0.71073
_diffrn_reflns_av_R_equivalents 0.0617
_diffrn_reflns_av_sigmaI/netI 0.0501
_diffrn_reflns_limit_h_max 10
_diffrn_reflns_limit_h_min -10
_diffrn_reflns_limit_k_max 14
_diffrn_reflns_limit_k_min -14
_diffrn_reflns_limit_l_max 28
_diffrn_reflns_limit_l_min -28
_diffrn_reflns_number 19762
_diffrn_reflns_theta_full 24.37
_diffrn_reflns_theta_max 24.37
_diffrn_reflns_theta_min 1.64
_exptl_absorpt_coefficient_mu 0.940
_exptl_absorpt_correction_T_max 0.9457
_exptl_absorpt_correction_T_min 0.8718
_exptl_absorpt_correction_type multi-scan
_exptl_absorpt_process_details 'SADABS V2008/1 (Bruker AXS)'
_exptl_crystal_colour colourless
_exptl_crystal_density_diffrn 1.278
_exptl_crystal_description block
_exptl_crystal_F_000 1104
_exptl_crystal_size_max 0.15
_exptl_crystal_size_mid 0.08
_exptl_crystal_size_min 0.06
_refine_diff_density_max 1.659
_refine_diff_density_min -1.355
_refine_diff_density_rms 0.098
_refine_ls_extinction_method none
_refine_ls_goodness_of_fit_ref 1.284
_refine_ls_hydrogen_treatment constr
_refine_ls_matrix_type full
_refine_ls_number_parameters 332
_refine_ls_number_reflns 4441
_refine_ls_number_restraints 129
_refine_ls_restrained_S_all 1.309
_refine_ls_R_factor_all 0.0927
_refine_ls_R_factor_gt 0.0695
_refine_ls_shift/su_max 0.004
_refine_ls_shift/su_mean 0.000
_refine_ls_structure_factor_coef Fsqd
_refine_ls_weighting_details 'calc w=1/[\s^2^(Fo^2^)+(0.0574P)^2^+6.7380P] where P=(Fo^2^+2Fc^2^)/3'
_refine_ls_weighting_scheme calc
_refine_ls_wR_factor_gt 0.1667
_refine_ls_wR_factor_ref 0.1780
_reflns_number_gt 3392
_reflns_number_total 4441
_reflns_threshold_expression >2sigma(I)
_cod_data_source_file ja303440n_si_003.cif
_cod_data_source_block I
_cod_database_code 4118459

loop_
_symmetry_equiv_pos_as_xyz
'x, y, z'
'-x+1/2, y+1/2, -z+1/2'
'-x, -y, -z'
'x-1/2, -y-1/2, z-1/2'

loop_
_atom_site_label
_atom_site_type_symbol
_atom_site_fract_x
_atom_site_fract_y
_atom_site_fract_z
_atom_site_U_iso_or_equiv
_atom_site_adp_type
_atom_site_occupancy
_atom_site_symmetry_multiplicity
_atom_site_calc_flag
_atom_site_refinement_flags
_atom_site_disorder_assembly
_atom_site_disorder_group
Zn1 Zn 0.36504(7) 0.16676(5) 0.13768(3) 0.0297(2) Uani 1 1 d . A .
B1 B 0.5729(7) 0.3662(5) 0.1430(3) 0.0294(14) Uani 1 1 d . . .
C1 C 0.2586(7) 0.3048(5) 0.0290(2) 0.0408(15) Uani 1 1 d . . .
C2 C 0.1040(9) 0.3334(9) 0.0451(4) 0.096(3) Uani 1 1 d . . .
H2A H 0.0579 0.2683 0.0592 0.143 Uiso 1 1 calc R . .
H2B H 0.0404 0.3603 0.0135 0.143 Uiso 1 1 calc R . .
H2C H 0.1138 0.3901 0.0729 0.143 Uiso 1 1 calc R . .
C3 C 0.2486(13) 0.2068(6) -0.0079(3) 0.090(3) Uani 1 1 d . . .
H3A H 0.3494 0.1883 -0.0174 0.135 Uiso 1 1 calc R . .
H3B H 0.1829 0.2239 -0.0407 0.135 Uiso 1 1 calc R . .
H3C H 0.2072 0.1448 0.0105 0.135 Uiso 1 1 calc R . .
C4 C 0.3374(7) 0.4034(5) 0.0072(2) 0.0450(16) Uani 1 1 d . . .
H4A H 0.3850 0.3837 -0.0256 0.054 Uiso 1 1 calc R . .
H4B H 0.2648 0.4634 -0.0017 0.054 Uiso 1 1 calc R . .
C5 C 0.4550(6) 0.3575(4) 0.0882(2) 0.0289(13) Uani 1 1 d . . .
C6 C 0.7134(10) -0.0012(6) 0.1063(3) 0.069(2) Uani 1 1 d . . .
H6A H 0.6173 -0.0390 0.0974 0.104 Uiso 1 1 calc R . .
H6B H 0.7946 -0.0550 0.1125 0.104 Uiso 1 1 calc R . .
H6C H 0.7335 0.0466 0.0764 0.104 Uiso 1 1 calc R . .
C7 C 0.7053(7) 0.0662(4) 0.1567(3) 0.0381(14) Uani 1 1 d . . .
C8 C 0.6561(9) -0.0022(6) 0.2021(3) 0.063(2) Uani 1 1 d . . .
H8A H 0.5625 -0.0404 0.1897 0.095 Uiso 1 1 calc R . .
H8B H 0.6393 0.0450 0.2325 0.095 Uiso 1 1 calc R . .
H8C H 0.7347 -0.0556 0.2133 0.095 Uiso 1 1 calc R . .
C9 C 0.8502(7) 0.1294(5) 0.1734(3) 0.0539(19) Uani 1 1 d . . .
H9A H 0.8833 0.1179 0.2121 0.065 Uiso 1 1 calc R . .
H9B H 0.9319 0.1058 0.1520 0.065 Uiso 1 1 calc R . .
C10 C 0.6626(6) 0.2489(4) 0.1490(2) 0.0306(13) Uani 1 1 d . . .
C11 C 0.2663(9) 0.1983(6) 0.2753(3) 0.0551(19) Uani 1 1 d . . .
H11A H 0.3658 0.1693 0.2881 0.083 Uiso 1 1 calc R . .
H11B H 0.2115 0.1446 0.2517 0.083 Uiso 1 1 calc R . .
H11C H 0.2097 0.2134 0.3061 0.083 Uiso 1 1 calc R . .
C12 C 0.2847(7) 0.3033(5) 0.2440(2) 0.0358(14) Uani 1 1 d . . .
C13 C 0.1332(8) 0.3519(7) 0.2234(3) 0.065(2) Uani 1 1 d . . .
H13A H 0.1490 0.4194 0.2037 0.097 Uiso 1 1 calc R . .
H13B H 0.0758 0.3680 0.2539 0.097 Uiso 1 1 calc R . .
H13C H 0.0772 0.2997 0.1993 0.097 Uiso 1 1 calc R . .
C14 C 0.3868(8) 0.3854(5) 0.2747(2) 0.0449(16) Uani 1 1 d . . .
H14A H 0.3273 0.4436 0.2900 0.054 Uiso 1 1 calc R . .
H14B H 0.4512 0.3497 0.3042 0.054 Uiso 1 1 calc R . .
C15 C 0.4673(6) 0.3578(4) 0.1929(2) 0.0285(12) Uani 1 1 d . . .
C16 C 0.6728(6) 0.4756(4) 0.1428(2) 0.0316(13) Uani 1 1 d . . .
C17 C 0.6108(8) 0.5758(5) 0.1548(3) 0.0461(16) Uani 1 1 d . . .
H17A H 0.5105 0.5774 0.1644 0.055 Uiso 1 1 calc R . .
C18 C 0.6890(10) 0.6735(5) 0.1533(3) 0.058(2) Uani 1 1 d . . .
H18A H 0.6424 0.7404 0.1613 0.070 Uiso 1 1 calc R . .
C19 C 0.8353(9) 0.6720(6) 0.1400(3) 0.064(2) Uani 1 1 d . . .
H19A H 0.8912 0.7379 0.1397 0.076 Uiso 1 1 calc R . .
C20 C 0.9000(8) 0.5748(6) 0.1272(3) 0.061(2) Uani 1 1 d . . .
H20A H 0.9999 0.5740 0.1172 0.074 Uiso 1 1 calc R . .
C21 C 0.8202(7) 0.4778(5) 0.1288(3) 0.0469(17) Uani 1 1 d . . .
H21A H 0.8671 0.4114 0.1201 0.056 Uiso 1 1 calc R . .
N1 N 0.3576(5) 0.2808(4) 0.07893(18) 0.0307(11) Uani 1 1 d . . .
N2 N 0.3689(5) 0.2826(4) 0.19675(18) 0.0295(11) Uani 1 1 d . . .
N3 N 0.5952(5) 0.1567(4) 0.1445(2) 0.0343(11) Uani 1 1 d . . .
O1 O 0.4515(4) 0.4356(3) 0.05064(15) 0.0378(10) Uani 1 1 d . . .
O2 O 0.4786(4) 0.4301(3) 0.23384(15) 0.0360(10) Uani 1 1 d . . .
O3 O 0.8120(4) 0.2440(3) 0.16280(19) 0.0443(11) Uani 1 1 d . . .
O4 O 0.2298(6) 0.0539(4) 0.1389(2) 0.0678(11) Uani 1 1 d DU . .
O5A O 0.2873(6) -0.0371(5) 0.1112(3) 0.0678(11) Uani 0.692(6) 1 d PDU A 1
C23A C 0.2010(11) -0.1075(9) 0.0719(5) 0.100(3) Uani 0.692(6) 1 d PDU A 1
H23A H 0.1183 -0.0641 0.0530 0.120 Uiso 0.692(6) 1 calc PR A 1
H23B H 0.1548 -0.1668 0.0915 0.120 Uiso 0.692(6) 1 calc PR A 1
C24A C 0.2925(18) -0.1579(10) 0.0303(4) 0.128(4) Uani 0.692(6) 1 d PDU A 1
H24A H 0.3938 -0.1257 0.0291 0.153 Uiso 0.692(6) 1 calc PR A 1
H24G H 0.2381 -0.1643 -0.0061 0.153 Uiso 0.692(6) 1 calc PR A 1
C25A C 0.289(2) -0.2601(13) 0.0645(7) 0.119(5) Uani 0.692(6) 1 d PDU A 1
H25A H 0.3352 -0.3206 0.0463 0.178 Uiso 0.692(6) 1 calc PR A 1
H25B H 0.1847 -0.2785 0.0695 0.178 Uiso 0.692(6) 1 calc PR A 1
H25C H 0.3459 -0.2473 0.0996 0.178 Uiso 0.692(6) 1 calc PR A 1
O5B O 0.1647(14) 0.0148(11) 0.0879(3) 0.0678(11) Uani 0.308(6) 1 d PDU A 2
C23B C 0.234(3) -0.0524(15) 0.0490(5) 0.091(3) Uani 0.308(6) 1 d PDU A 2
H23C H 0.3295 -0.0176 0.0411 0.110 Uiso 0.308(6) 1 calc PR A 2
H23D H 0.1665 -0.0543 0.0150 0.110 Uiso 0.308(6) 1 calc PR A 2
C24B C 0.267(4) -0.1688(16) 0.0673(12) 0.108(4) Uani 0.308(6) 1 d PDU A 2
H24B H 0.1875 -0.1931 0.0894 0.130 Uiso 0.308(6) 1 calc PR A 2
H24C H 0.3639 -0.1697 0.0907 0.130 Uiso 0.308(6) 1 calc PR A 2
C25B C 0.278(5) -0.250(3) 0.0218(13) 0.102(6) Uani 0.308(6) 1 d PDU A 2
H25D H 0.3393 -0.3125 0.0351 0.153 Uiso 0.308(6) 1 calc PR A 2
H25E H 0.3239 -0.2149 -0.0077 0.153 Uiso 0.308(6) 1 calc PR A 2
H25F H 0.1763 -0.2754 0.0087 0.153 Uiso 0.308(6) 1 calc PR A 2

loop_
_atom_site_aniso_label
_atom_site_aniso_U_11
_atom_site_aniso_U_22
_atom_site_aniso_U_33
_atom_site_aniso_U_23
_atom_site_aniso_U_13
_atom_site_aniso_U_12
Zn1 0.0322(4) 0.0246(4) 0.0322(4) -0.0022(3) 0.0033(3) -0.0077(3)
B1 0.026(3) 0.025(3) 0.037(4) -0.002(3) 0.000(3) -0.002(3)
C1 0.046(4) 0.046(4) 0.029(3) 0.004(3) -0.004(3) -0.018(3)
C2 0.041(4) 0.142(9) 0.102(7) 0.042(7) -0.004(5) 0.000(5)
C3 0.178(10) 0.055(5) 0.034(4) -0.010(4) -0.008(5) -0.047(6)
C4 0.051(4) 0.044(4) 0.037(4) 0.005(3) -0.011(3) -0.014(3)
C5 0.032(3) 0.023(3) 0.033(3) -0.004(2) 0.007(2) 0.000(2)
C6 0.080(6) 0.059(5) 0.069(5) -0.017(4) 0.008(4) 0.023(4)
C7 0.039(3) 0.021(3) 0.054(4) 0.000(3) 0.003(3) 0.005(3)
C8 0.057(5) 0.061(5) 0.070(5) 0.022(4) 0.000(4) -0.009(4)
C9 0.038(4) 0.029(3) 0.093(6) 0.006(4) -0.002(4) 0.005(3)
C10 0.029(3) 0.028(3) 0.036(3) -0.004(2) 0.007(2) -0.001(2)
C11 0.073(5) 0.052(4) 0.042(4) 0.002(3) 0.015(4) -0.018(4)
C12 0.039(3) 0.040(3) 0.029(3) -0.002(3) 0.008(3) 0.002(3)
C13 0.039(4) 0.070(5) 0.086(6) -0.009(4) 0.011(4) 0.012(4)
C14 0.061(4) 0.043(4) 0.031(3) -0.004(3) 0.009(3) -0.003(3)
C15 0.030(3) 0.024(3) 0.029(3) -0.003(2) -0.006(2) 0.003(2)
C16 0.036(3) 0.024(3) 0.033(3) 0.004(2) -0.002(3) -0.003(2)
C17 0.057(4) 0.028(3) 0.053(4) 0.000(3) 0.004(3) -0.004(3)
C18 0.092(6) 0.021(3) 0.058(5) 0.000(3) -0.012(4) -0.009(4)
C19 0.075(6) 0.035(4) 0.073(5) 0.019(4) -0.031(4) -0.029(4)
C20 0.039(4) 0.058(5) 0.083(6) 0.026(4) -0.013(4) -0.021(4)
C21 0.033(3) 0.038(4) 0.068(5) 0.010(3) 0.002(3) -0.005(3)
N1 0.035(3) 0.029(3) 0.028(3) -0.002(2) 0.002(2) -0.008(2)
N2 0.030(3) 0.030(3) 0.029(3) -0.005(2) 0.006(2) -0.004(2)
N3 0.033(3) 0.024(3) 0.047(3) -0.003(2) 0.006(2) -0.001(2)
O1 0.043(2) 0.035(2) 0.033(2) 0.0088(18) -0.0053(18) -0.0144(19)
O2 0.047(2) 0.029(2) 0.031(2) -0.0092(17) 0.0017(18) -0.0055(18)
O3 0.027(2) 0.028(2) 0.076(3) 0.006(2) -0.001(2) -0.0003(17)
O4 0.070(2) 0.049(2) 0.087(3) -0.0143(19) 0.024(2) -0.0215(19)
O5A 0.070(2) 0.049(2) 0.087(3) -0.0143(19) 0.024(2) -0.0215(19)
C23A 0.117(5) 0.080(5) 0.105(5) -0.010(5) 0.024(5) -0.028(5)
C24A 0.153(7) 0.106(7) 0.126(8) -0.013(6) 0.025(7) -0.011(7)
C25A 0.121(9) 0.109(9) 0.130(10) 0.004(8) 0.035(10) 0.033(8)
O5B 0.070(2) 0.049(2) 0.087(3) -0.0143(19) 0.024(2) -0.0215(19)
C23B 0.103(6) 0.068(6) 0.106(6) -0.023(5) 0.022(6) -0.020(6)
C24B 0.125(7) 0.087(6) 0.117(7) -0.007(7) 0.032(7) -0.011(7)
C25B 0.118(12) 0.068(10) 0.120(12) -0.007(10) 0.011(13) 0.005(11)

loop_
_geom_angle_atom_site_label_1
_geom_angle_atom_site_label_2
_geom_angle_atom_site_label_3
_geom_angle
O4 Zn1 N1 124.0(2)
O4 Zn1 N2 118.28(19)
N1 Zn1 N2 92.25(18)
O4 Zn1 N3 127.4(2)
N1 Zn1 N3 93.46(19)
N2 Zn1 N3 92.21(18)
C16 B1 C15 114.5(5)
C16 B1 C10 117.7(5)
C15 B1 C10 100.8(4)
C16 B1 C5 111.0(5)
C15 B1 C5 105.1(4)
C10 B1 C5 106.5(4)
N1 C1 C3 110.4(6)
N1 C1 C2 107.7(6)
C3 C1 C2 110.3(7)
N1 C1 C4 101.6(4)
C3 C1 C4 114.4(6)
C2 C1 C4 112.0(6)
C1 C2 H2A 109.5
C1 C2 H2B 109.5
H2A C2 H2B 109.5
C1 C2 H2C 109.5
H2A C2 H2C 109.5
H2B C2 H2C 109.5
C1 C3 H3A 109.5
C1 C3 H3B 109.5
H3A C3 H3B 109.5
C1 C3 H3C 109.5
H3A C3 H3C 109.5
H3B C3 H3C 109.5
O1 C4 C1 105.1(5)
O1 C4 H4A 110.7
C1 C4 H4A 110.7
O1 C4 H4B 110.7
C1 C4 H4B 110.7
H4A C4 H4B 108.8
N1 C5 O1 115.4(5)
N1 C5 B1 124.2(5)
O1 C5 B1 120.3(5)
C7 C6 H6A 109.5
C7 C6 H6B 109.5
H6A C6 H6B 109.5
C7 C6 H6C 109.5
H6A C6 H6C 109.5
H6B C6 H6C 109.5
N3 C7 C6 108.7(5)
N3 C7 C8 109.4(5)
C6 C7 C8 111.2(6)
N3 C7 C9 101.5(4)
C6 C7 C9 113.1(6)
C8 C7 C9 112.3(6)
C7 C8 H8A 109.5
C7 C8 H8B 109.5
H8A C8 H8B 109.5
C7 C8 H8C 109.5
H8A C8 H8C 109.5
H8B C8 H8C 109.5
O3 C9 C7 105.2(5)
O3 C9 H9A 110.7
C7 C9 H9A 110.7
O3 C9 H9B 110.7
C7 C9 H9B 110.7
H9A C9 H9B 108.8
N3 C10 O3 115.3(5)
N3 C10 B1 123.0(5)
O3 C10 B1 121.5(5)
C12 C11 H11A 109.5
C12 C11 H11B 109.5
H11A C11 H11B 109.5
C12 C11 H11C 109.5
H11A C11 H11C 109.5
H11B C11 H11C 109.5
N2 C12 C14 100.9(5)
N2 C12 C11 110.6(5)
C14 C12 C11 113.2(5)
N2 C12 C13 107.6(5)
C14 C12 C13 112.3(6)
C11 C12 C13 111.5(6)
C12 C13 H13A 109.5
C12 C13 H13B 109.5
H13A C13 H13B 109.5
C12 C13 H13C 109.5
H13A C13 H13C 109.5
H13B C13 H13C 109.5
O2 C14 C12 104.2(5)
O2 C14 H14A 110.9
C12 C14 H14A 110.9
O2 C14 H14B 110.9
C12 C14 H14B 110.9
H14A C14 H14B 108.9
N2 C15 O2 114.5(5)
N2 C15 B1 123.4(5)
O2 C15 B1 122.0(5)
C17 C16 C21 116.2(5)
C17 C16 B1 120.1(5)
C21 C16 B1 123.6(5)
C18 C17 C16 122.9(7)
C18 C17 H17A 118.5
C16 C17 H17A 118.5
C19 C18 C17 119.0(7)
C19 C18 H18A 120.5
C17 C18 H18A 120.5
C18 C19 C20 119.8(6)
C18 C19 H19A 120.1
C20 C19 H19A 120.1
C19 C20 C21 120.5(7)
C19 C20 H20A 119.8
C21 C20 H20A 119.8
C20 C21 C16 121.5(7)
C20 C21 H21A 119.3
C16 C21 H21A 119.3
C5 N1 C1 109.9(5)
C5 N1 Zn1 113.8(4)
C1 N1 Zn1 136.0(4)
C15 N2 C12 109.9(4)
C15 N2 Zn1 114.0(4)
C12 N2 Zn1 136.0(4)
C10 N3 C7 110.2(5)
C10 N3 Zn1 114.4(4)
C7 N3 Zn1 134.0(4)
C5 O1 C4 106.9(4)
C15 O2 C14 106.0(4)
C10 O3 C9 107.2(4)
O5B O4 O5A 56.1(6)
O5B O4 Zn1 116.4(7)
O5A O4 Zn1 108.0(4)
O4 O5A C23A 126.2(3)
O5A C23A C24A 114.6(4)
O5A C23A H23A 108.6
C24A C23A H23A 108.6
O5A C23A H23B 108.6
C24A C23A H23B 108.6
H23A C23A H23B 107.6
C23A C24A C25A 84.8(9)
C23A C24A H24A 114.5
C25A C24A H24A 114.5
C23A C24A H24G 114.5
C25A C24A H24G 114.5
H24A C24A H24G 111.6
C24A C25A H25A 109.5
C24A C25A H25B 109.5
H25A C25A H25B 109.5
C24A C25A H25C 109.5
H25A C25A H25C 109.5
H25B C25A H25C 109.5
O4 O5B C23B 128.4(3)
O5B C23B C24B 114.5(4)
O5B C23B H23C 108.6
C24B C23B H23C 108.6
O5B C23B H23D 108.6
C24B C23B H23D 108.6
H23C C23B H23D 107.6
C23B C24B C25B 115(2)
C23B C24B H24B 108.6
C25B C24B H24B 108.6
C23B C24B H24C 108.6
C25B C24B H24C 108.6
H24B C24B H24C 107.6
C24B C25B H25D 109.5
C24B C25B H25E 109.5
H25D C25B H25E 109.5
C24B C25B H25F 109.5
H25D C25B H25F 109.5
H25E C25B H25F 109.5

loop_
_geom_bond_atom_site_label_1
_geom_bond_atom_site_label_2
_geom_bond_distance
Zn1 O4 1.839(5)
Zn1 N1 2.023(5)
Zn1 N2 2.045(4)
Zn1 N3 2.048(5)
B1 C16 1.611(8)
B1 C15 1.640(8)
B1 C10 1.645(8)
B1 C5 1.642(8)
C1 N1 1.481(7)
C1 C3 1.511(9)
C1 C2 1.516(10)
C1 C4 1.527(8)
C2 H2A 0.9800
C2 H2B 0.9800
C2 H2C 0.9800
C3 H3A 0.9800
C3 H3B 0.9800
C3 H3C 0.9800
C4 O1 1.465(7)
C4 H4A 0.9900
C4 H4B 0.9900
C5 N1 1.286(7)
C5 O1 1.339(6)
C6 C7 1.514(9)
C6 H6A 0.9800
C6 H6B 0.9800
C6 H6C 0.9800
C7 N3 1.494(7)
C7 C8 1.508(9)
C7 C9 1.529(9)
C8 H8A 0.9800
C8 H8B 0.9800
C8 H8C 0.9800
C9 O3 1.464(7)
C9 H9A 0.9900
C9 H9B 0.9900
C10 N3 1.279(7)
C10 O3 1.344(7)
C11 C12 1.524(9)
C11 H11A 0.9800
C11 H11B 0.9800
C11 H11C 0.9800
C12 N2 1.484(7)
C12 C14 1.512(9)
C12 C13 1.519(9)
C13 H13A 0.9800
C13 H13B 0.9800
C13 H13C 0.9800
C14 O2 1.476(7)
C14 H14A 0.9900
C14 H14B 0.9900
C15 N2 1.284(7)
C15 O2 1.348(6)
C16 C17 1.393(8)
C16 C21 1.395(8)
C17 C18 1.389(9)
C17 H17A 0.9500
C18 C19 1.379(11)
C18 H18A 0.9500
C19 C20 1.376(11)
C19 H19A 0.9500
C20 C21 1.389(9)
C20 H20A 0.9500
C21 H21A 0.9500
O4 O5B 1.429(2)
O4 O5A 1.435(2)
O5A C23A 1.465(2)
C23A C24A 1.516(2)
C23A H23A 0.9900
C23A H23B 0.9900
C24A C25A 1.518(2)
C24A H24A 0.9900
C24A H24G 0.9900
C25A H25A 0.9800
C25A H25B 0.9800
C25A H25C 0.9800
O5B C23B 1.458(2)
C23B C24B 1.519(2)
C23B H23C 0.9900
C23B H23D 0.9900
C24B C25B 1.521(2)
C24B H24B 0.9900
C24B H24C 0.9900
C25B H25D 0.9800
C25B H25E 0.9800
C25B H25F 0.9800
